data_7228005
loop_
_publ_author_name
'Tang, Yu-Huan'
'Wu, Xin'
'Wang, Fei'
'Zhang, Jian'

_publ_section_title
;
 Sythesis of Zeolite-like Metal-organic Frameworks from a Dual-ligand
 Strategy
;
_journal_name_full CrystEngComm
_journal_paper_doi 10.1039/C7CE00332C
_journal_year 2017
_chemical_formula_moiety 'C15 H9 N7 O5 Zn2'
_chemical_formula_sum 'C15 H9 N7 O5 Zn2'
_chemical_formula_weight 498.03
_space_group_crystal_system hexagonal
_space_group_IT_number 175
_space_group_name_Hall '-P 6'
_space_group_name_H-M_alt 'P 6/m'
_symmetry_space_group_name_Hall '-P 6'
_symmetry_space_group_name_H-M 'P 6/m'
_atom_sites_solution_hydrogens geom
_audit_creation_method SHELXL-2014/7
_audit_update_record
;
2017-03-31 deposited with the CCDC.
2017-04-05 downloaded from the CCDC.
;
_cell_angle_alpha 90
_cell_angle_beta 90
_cell_angle_gamma 120
_cell_formula_units_Z 12
_cell_length_a 23.9672(2)
_cell_length_b 23.9672(2)
_cell_length_c 14.6637(3)
_cell_measurement_reflns_used 10504
_cell_measurement_temperature 100.0(3)
_cell_measurement_theta_max 73.2250
_cell_measurement_theta_min 3.6520
_cell_volume 7294.72(17)
_computing_cell_refinement 'CrysAlisPro 1.171.38.41 (Rigaku OD, 2015)'
_computing_data_collection 'CrysAlisPro 1.171.38.41 (Rigaku OD, 2015)'
_computing_data_reduction 'CrysAlisPro 1.171.38.41 (Rigaku OD, 2015)'
_computing_molecular_graphics 'SHELXL-2014/7 (Sheldrick, 2014)'
_computing_publication_material 'SHELXL-2014/7 (Sheldrick, 2014)'
_computing_structure_refinement 'SHELXL-2014/7 (Sheldrick, 2014)'
_computing_structure_solution 'SHELXL-2014/7 (Sheldrick, 2014)'
_diffrn_ambient_temperature 100.0(3)
_diffrn_measured_fraction_theta_full 0.999
_diffrn_measured_fraction_theta_max 0.991
_diffrn_measurement_device_type 'SuperNova, Dual, Cu at zero, Atlas'
_diffrn_measurement_method '\w scans'
_diffrn_radiation_type CuK\a
_diffrn_radiation_wavelength 1.54178
_diffrn_reflns_av_R_equivalents 0.0288
_diffrn_reflns_av_unetI/netI 0.0181
_diffrn_reflns_Laue_measured_fraction_full 0.999
_diffrn_reflns_Laue_measured_fraction_max 0.991
_diffrn_reflns_limit_h_max 22
_diffrn_reflns_limit_h_min -28
_diffrn_reflns_limit_k_max 26
_diffrn_reflns_limit_k_min -28
_diffrn_reflns_limit_l_max 17
_diffrn_reflns_limit_l_min -18
_diffrn_reflns_number 27944
_diffrn_reflns_point_group_measured_fraction_full 0.999
_diffrn_reflns_point_group_measured_fraction_max 0.991
_diffrn_reflns_theta_full 67.679
_diffrn_reflns_theta_max 73.388
_diffrn_reflns_theta_min 3.688
_diffrn_standards_decay_% none
_diffrn_standards_interval_count none
_diffrn_standards_interval_time none
_diffrn_standards_number none
_exptl_absorpt_coefficient_mu 2.741
_exptl_absorpt_correction_T_max 1.00000
_exptl_absorpt_correction_T_min 0.63886
_exptl_absorpt_correction_type multi-scan
_exptl_crystal_colour brown
_exptl_crystal_density_diffrn 1.360
_exptl_crystal_description block
_exptl_crystal_F_000 2976
_exptl_crystal_size_max 0.3
_exptl_crystal_size_mid 0.28
_exptl_crystal_size_min 0.2
_refine_diff_density_max 1.831
_refine_diff_density_min -1.218
_refine_diff_density_rms 0.157
_refine_ls_extinction_method none
_refine_ls_goodness_of_fit_ref 1.005
_refine_ls_hydrogen_treatment constr
_refine_ls_matrix_type full
_refine_ls_number_parameters 287
_refine_ls_number_reflns 5060
_refine_ls_number_restraints 162
_refine_ls_restrained_S_all 1.013
_refine_ls_R_factor_all 0.0935
_refine_ls_R_factor_gt 0.0853
_refine_ls_shift/su_max 0.000
_refine_ls_shift/su_mean 0.000
_refine_ls_structure_factor_coef Fsqd
_refine_ls_weighting_details 'w=1/[\s^2^(Fo^2^)+(0.1861P)^2^+30.6229P] where P=(Fo^2^+2Fc^2^)/3'
_refine_ls_weighting_scheme calc
_refine_ls_wR_factor_gt 0.2698
_refine_ls_wR_factor_ref 0.2845
_reflns_Friedel_coverage 0.000
_reflns_number_gt 4316
_reflns_number_total 5060
_reflns_threshold_expression 'I > 2\s(I)'
_cod_data_source_file c7ce00332c2.cif
_cod_data_source_block a_sq
_cod_original_cell_volume 7294.72(19)
_cod_database_code 7228005
_shelx_shelxl_version_number 2014/7
_shelx_space_group_comment
;
The symmetry employed for this shelxl refinement is uniquely defined
by the following loop, which should always be used as a source of
symmetry information in preference to the above space-group names.
They are only intended as comments.
;

loop_
_space_group_symop_operation_xyz
'x, y, z'
'-y, x-y, z'
'-x+y, -x, z'
'-x, -y, z'
'y, -x+y, z'
'x-y, x, z'
'-x, -y, -z'
'y, -x+y, -z'
'x-y, x, -z'
'x, y, -z'
'-y, x-y, -z'
'-x+y, -x, -z'

loop_
_atom_site_label
_atom_site_type_symbol
_atom_site_fract_x
_atom_site_fract_y
_atom_site_fract_z
_atom_site_U_iso_or_equiv
_atom_site_adp_type
_atom_site_occupancy
_atom_site_site_symmetry_order
_atom_site_calc_flag
_atom_site_refinement_flags_posn
_atom_site_refinement_flags_adp
_atom_site_refinement_flags_occupancy
_atom_site_disorder_assembly
_atom_site_disorder_group
Zn1 Zn 0.24563(3) 0.40985(3) 0.29252(6) 0.0384(3) Uani 1 1 d . . . . .
Zn2 Zn 0.33870(4) 0.36409(4) 0.20722(6) 0.0416(3) Uani 1 1 d . . . . .
O4 O 0.2593(2) 0.33960(18) 0.2687(4) 0.0567(13) Uani 1 1 d . . . . .
O2 O 0.16584(17) 0.67858(17) 0.2403(4) 0.0494(11) Uani 1 1 d . . . . .
O1 O 0.06136(17) 0.60531(18) 0.2373(4) 0.0543(12) Uani 1 1 d . . . . .
O5 O 0.1270(13) 0.3767(12) 0.0000 0.284(10) Uani 1 2 d DS TU P . .
O6 O 0.1664(13) 0.5357(12) 0.5000 0.297(10) Uani 1 2 d DS TU P . .
N1 N 0.0681(2) 0.3914(2) 0.2309(4) 0.0449(12) Uani 1 1 d . . . . .
N2 N 0.1708(2) 0.4169(2) 0.2532(4) 0.0450(12) Uani 1 1 d . . . . .
N6 N 0.3159(3) 0.3579(3) 0.0740(5) 0.0650(16) Uani 1 1 d . . . . .
N3 N 0.2614(4) 0.4303(3) 0.4255(5) 0.0715(18) Uani 1 1 d . . . . .
N4 N 0.2882(6) 0.4928(4) 0.4549(7) 0.111(3) Uani 1 1 d . . . . .
N5 N 0.2572(4) 0.3130(4) 0.0427(6) 0.107(3) Uani 1 1 d . . . . .
N8 N 0.0740(11) 0.4357(11) 0.5000 0.242(9) Uani 1 2 d DS TU P . .
N7 N 0.1942(12) 0.4867(12) 0.0000 0.266(9) Uani 1 2 d DS TU P . .
C2 C 0.0876(2) 0.5050(3) 0.2330(5) 0.0432(13) Uani 1 1 d . . . . .
H2 H 0.0450 0.4944 0.2241 0.052 Uiso 1 1 calc R U . . .
C6 C 0.1690(2) 0.4732(2) 0.2508(5) 0.0451(14) Uani 1 1 d . . . . .
C8 C 0.1205(3) 0.6216(3) 0.2396(5) 0.0441(14) Uani 1 1 d . . . . .
C7 C 0.1095(2) 0.3703(2) 0.2400(5) 0.0458(14) Uani 1 1 d . . . . .
C1 C 0.1049(2) 0.4577(2) 0.2375(5) 0.0397(12) Uani 1 1 d . . . . .
C4 C 0.2007(2) 0.5842(3) 0.2547(7) 0.061(2) Uani 1 1 d . . . . .
H4 H 0.2326 0.6273 0.2593 0.073 Uiso 1 1 calc R U . . .
C5 C 0.2180(3) 0.5374(3) 0.2604(7) 0.063(2) Uani 1 1 d . . . . .
H5 H 0.2605 0.5481 0.2703 0.075 Uiso 1 1 calc R U . . .
C3 C 0.1365(2) 0.5690(2) 0.2423(5) 0.0441(14) Uani 1 1 d . . . . .
C12 C 0.3492(5) 0.3822(5) 0.0000 0.055(2) Uani 1 2 d S T P . .
C10 C 0.2498(5) 0.3993(6) 0.5000 0.062(3) Uani 1 2 d S T P . .
C13 C 0.4198(5) 0.4365(7) 0.0000 0.111(6) Uani 1 2 d S T P . .
H13A H 0.4349 0.4470 -0.0617 0.166 Uiso 0.5 1 calc R U P . .
H13B H 0.4232 0.4738 0.0295 0.166 Uiso 0.5 1 calc R U P . .
H13C H 0.4456 0.4226 0.0322 0.166 Uiso 0.5 1 calc R U P . .
C11 C 0.2226(8) 0.3244(6) 0.5000 0.099(5) Uani 1 2 d S T P . .
H11A H 0.2168 0.3091 0.5617 0.149 Uiso 0.5 1 calc R U P . .
H11B H 0.1820 0.3032 0.4687 0.149 Uiso 0.5 1 calc R U P . .
H11C H 0.2526 0.3151 0.4696 0.149 Uiso 0.5 1 calc R U P . .
C19 C 0.1069(13) 0.5016(11) 0.5000 0.248(9) Uani 1 2 d DS TU P . .
C16 C 0.1330(12) 0.4315(13) 0.0000 0.268(9) Uani 1 2 d DS TU P . .
C17 C 0.1961(18) 0.5469(13) 0.0000 0.264(11) Uani 1 2 d DS TU P . .
C18 C 0.2492(12) 0.4843(16) 0.0000 0.252(10) Uani 1 2 d DS TU P . .
C20 C 0.0052(11) 0.4035(15) 0.5000 0.246(10) Uani 1 2 d DS TU P . .
C21 C 0.1037(14) 0.3993(14) 0.5000 0.241(10) Uani 1 2 d DS TU P . .
O3 O 0.0357(9) 0.2677(8) 0.1832(14) 0.225(7) Uani 0.561(13) 1 d . U P A 1
C9 C 0.0901(3) 0.3004(3) 0.2372(7) 0.0620(19) Uani 0.561(13) 1 d . U P A 1
C15 C 0.0907(12) 0.2746(8) 0.3195(12) 0.101(5) Uani 0.561(13) 1 d . U P A 1
H15A H 0.1309 0.3019 0.3496 0.151 Uiso 0.561(13) 1 calc R U P A 1
H15B H 0.0559 0.2709 0.3563 0.151 Uiso 0.561(13) 1 calc R U P A 1
H15C H 0.0858 0.2327 0.3106 0.151 Uiso 0.561(13) 1 calc R U P A 1
O3A O 0.0357(9) 0.2677(8) 0.1832(14) 0.225(7) Uani 0.439(13) 1 d . . P A 2
C9A C 0.0901(3) 0.3004(3) 0.2372(7) 0.0620(19) Uani 0.439(13) 1 d . . P A 2
C15A C 0.1182(16) 0.2853(10) 0.1670(16) 0.101(5) Uani 0.439(13) 1 d . . P A 2
H15D H 0.1630 0.3020 0.1802 0.151 Uiso 0.439(13) 1 calc R U P A 2
H15E H 0.0972 0.2393 0.1605 0.151 Uiso 0.439(13) 1 calc R U P A 2
H15F H 0.1140 0.3039 0.1114 0.151 Uiso 0.439(13) 1 calc R U P A 2

loop_
_atom_site_aniso_label
_atom_site_aniso_U_11
_atom_site_aniso_U_22
_atom_site_aniso_U_33
_atom_site_aniso_U_23
_atom_site_aniso_U_13
_atom_site_aniso_U_12
Zn1 0.0207(4) 0.0261(4) 0.0714(6) 0.0006(3) 0.0012(3) 0.0138(3)
Zn2 0.0262(4) 0.0281(4) 0.0786(6) 0.0000(3) 0.0006(3) 0.0196(3)
O4 0.029(2) 0.0232(18) 0.121(4) 0.007(2) 0.013(2) 0.0153(16)
O2 0.0166(17) 0.0186(17) 0.111(4) -0.0040(19) 0.0001(19) 0.0073(14)
O1 0.0156(17) 0.0194(17) 0.127(4) 0.001(2) 0.000(2) 0.0081(14)
O5 0.277(15) 0.285(12) 0.276(15) 0.000 0.000 0.130(10)
O6 0.277(13) 0.279(13) 0.302(16) 0.000 0.000 0.113(11)
N1 0.0171(19) 0.019(2) 0.097(4) -0.003(2) -0.003(2) 0.0077(16)
N2 0.0174(19) 0.0175(19) 0.100(4) 0.001(2) 0.002(2) 0.0087(16)
N6 0.050(3) 0.052(3) 0.094(5) -0.004(3) -0.001(3) 0.026(3)
N3 0.089(5) 0.055(4) 0.085(5) -0.001(3) 0.001(4) 0.047(4)
N4 0.170(10) 0.061(4) 0.109(6) 0.003(4) 0.011(6) 0.062(6)
N5 0.050(4) 0.090(6) 0.126(7) 0.006(5) 0.004(4) -0.006(4)
N8 0.243(10) 0.247(10) 0.246(10) 0.000 0.000 0.131(7)
N7 0.271(11) 0.272(10) 0.242(10) 0.000 0.000 0.126(7)
C2 0.015(2) 0.025(2) 0.087(4) -0.003(3) -0.006(2) 0.0080(19)
C6 0.019(2) 0.018(2) 0.098(5) -0.003(3) -0.003(3) 0.0091(19)
C8 0.020(2) 0.023(2) 0.088(4) 0.001(3) -0.001(2) 0.009(2)
C7 0.018(2) 0.024(3) 0.095(5) -0.002(3) 0.000(3) 0.010(2)
C1 0.015(2) 0.019(2) 0.081(4) -0.002(2) -0.001(2) 0.0057(18)
C4 0.015(2) 0.018(2) 0.143(7) -0.012(3) -0.014(3) 0.004(2)
C5 0.016(2) 0.021(3) 0.151(7) -0.007(3) -0.010(3) 0.009(2)
C3 0.016(2) 0.020(2) 0.093(5) -0.004(3) -0.001(2) 0.0068(19)
C12 0.064(6) 0.052(5) 0.063(5) 0.000 0.000 0.040(5)
C10 0.046(5) 0.094(8) 0.050(5) 0.000 0.000 0.037(5)
C13 0.022(4) 0.065(8) 0.21(2) 0.000 0.000 -0.002(5)
C11 0.100(11) 0.044(6) 0.124(12) 0.000 0.000 0.014(7)
C19 0.249(11) 0.250(10) 0.252(11) 0.000 0.000 0.129(7)
C16 0.269(11) 0.272(11) 0.250(11) 0.000 0.000 0.126(7)
C17 0.272(16) 0.271(12) 0.243(16) 0.000 0.000 0.130(10)
C18 0.268(12) 0.270(16) 0.209(16) 0.000 0.000 0.127(10)
C20 0.239(12) 0.241(15) 0.277(17) 0.000 0.000 0.134(10)
C21 0.233(14) 0.260(14) 0.243(16) 0.000 0.000 0.134(11)
O3 0.194(13) 0.169(12) 0.285(15) -0.037(11) 0.002(12) 0.069(10)
C9 0.027(3) 0.032(3) 0.126(6) -0.004(3) -0.002(3) 0.014(2)
C15 0.194(14) 0.058(6) 0.086(8) 0.004(6) 0.013(9) 0.089(8)
O3A 0.194(13) 0.169(12) 0.285(15) -0.037(11) 0.002(12) 0.069(10)
C9A 0.027(3) 0.032(3) 0.126(6) -0.004(3) -0.002(3) 0.014(2)
C15A 0.194(14) 0.058(6) 0.086(8) 0.004(6) 0.013(9) 0.089(8)

loop_
_atom_type_symbol
_atom_type_description
_atom_type_scat_dispersion_real
_atom_type_scat_dispersion_imag
_atom_type_scat_source
C C 0.0181 0.0091 'International Tables Vol C Tables 4.2.6.8 and 6.1.1.4'
H H 0.0000 0.0000 'International Tables Vol C Tables 4.2.6.8 and 6.1.1.4'
N N 0.0311 0.0180 'International Tables Vol C Tables 4.2.6.8 and 6.1.1.4'
O O 0.0492 0.0322 'International Tables Vol C Tables 4.2.6.8 and 6.1.1.4'
Zn Zn -1.5491 0.6778 'International Tables Vol C Tables 4.2.6.8 and 6.1.1.4'

loop_
_geom_angle_atom_site_label_1
_geom_angle_atom_site_label_2
_geom_angle_atom_site_label_3
_geom_angle
_geom_angle_site_symmetry_1
_geom_angle_site_symmetry_3
O4 Zn1 N2 126.1(2) . .
O4 Zn1 O2 105.88(17) . 2_665
N2 Zn1 O2 104.66(18) . 2_665
O4 Zn1 N3 107.5(3) . .
N2 Zn1 N3 109.4(3) . .
O2 Zn1 N3 100.0(3) 2_665 .
O4 Zn2 N1 123.3(2) . 5
O4 Zn2 O1 104.72(18) . 2_665
N1 Zn2 O1 105.47(18) 5 2_665
O4 Zn2 N6 104.1(3) . .
N1 Zn2 N6 110.5(3) 5 .
O1 Zn2 N6 107.9(2) 2_665 .
Zn1 O4 Zn2 113.6(2) . .
C8 O2 Zn1 126.7(4) . 3_565
C8 O1 Zn2 126.7(4) . 3_565
C7 N1 C1 105.1(4) . .
C7 N1 Zn2 126.8(4) . 6
C1 N1 Zn2 128.1(3) . 6
C7 N2 C6 104.8(4) . .
C7 N2 Zn1 129.4(4) . .
C6 N2 Zn1 124.7(4) . .
C12 N6 N5 103.5(8) . .
C12 N6 Zn2 134.0(6) . .
N5 N6 Zn2 121.5(6) . .
C10 N3 N4 102.4(8) . .
C10 N3 Zn1 137.3(7) . .
N4 N3 Zn1 120.1(6) . .
N4 N4 N3 108.3(5) 10_556 .
N5 N5 N6 109.8(5) 10 .
C19 N8 C21 123.5(12) . .
C19 N8 C20 117.8(13) . .
C21 N8 C20 118.7(12) . .
C18 N7 C16 122.9(13) . .
C18 N7 C17 120.6(13) . .
C16 N7 C17 116.5(13) . .
C1 C2 C3 117.6(5) . .
C1 C2 H2 121.2 . .
C3 C2 H2 121.2 . .
N2 C6 C1 108.2(4) . .
N2 C6 C5 131.2(5) . .
C1 C6 C5 120.6(5) . .
O2 C8 O1 124.2(5) . .
O2 C8 C3 118.3(5) . .
O1 C8 C3 117.4(5) . .
N1 C7 N2 114.4(5) . .
N1 C7 C9A 123.3(5) . .
N2 C7 C9A 122.3(5) . .
N1 C7 C9 123.3(5) . .
N2 C7 C9 122.3(5) . .
C2 C1 N1 130.8(5) . .
C2 C1 C6 121.7(5) . .
N1 C1 C6 107.5(4) . .
C5 C4 C3 122.1(5) . .
C5 C4 H4 118.9 . .
C3 C4 H4 118.9 . .
C4 C5 C6 117.5(5) . .
C4 C5 H5 121.3 . .
C6 C5 H5 121.3 . .
C2 C3 C4 120.4(5) . .
C2 C3 C8 119.9(5) . .
C4 C3 C8 119.7(5) . .
N6 C12 N6 113.3(10) . 10
N6 C12 C13 123.3(5) . .
N6 C12 C13 123.3(5) 10 .
N3 C10 N3 118.4(12) . 10_556
N3 C10 C11 120.8(6) . .
N3 C10 C11 120.8(6) 10_556 .
C12 C13 H13A 109.5 . .
C12 C13 H13B 109.5 . .
H13A C13 H13B 109.5 . .
C12 C13 H13C 109.5 . .
H13A C13 H13C 109.5 . .
H13B C13 H13C 109.5 . .
C10 C11 H11A 109.5 . .
C10 C11 H11B 109.5 . .
H11A C11 H11B 109.5 . .
C10 C11 H11C 109.5 . .
H11A C11 H11C 109.5 . .
H11B C11 H11C 109.5 . .
O6 C19 N8 124.7(17) . .
O5 C16 N7 120.7(15) . .
C15 C9 O3 118.1(14) . .
C15 C9 C7 114.6(9) . .
O3 C9 C7 109.1(9) . .
C9 C15 H15A 109.5 . .
C9 C15 H15B 109.5 . .
H15A C15 H15B 109.5 . .
C9 C15 H15C 109.5 . .
H15A C15 H15C 109.5 . .
H15B C15 H15C 109.5 . .
C9A O3A C15A 48.5(10) . .
O3A C9A C15A 82.5(15) . .
O3A C9A C7 109.1(9) . .
C15A C9A C7 113.3(10) . .
C9A C15A O3A 49.0(12) . .
C9A C15A H15D 109.5 . .
O3A C15A H15D 158.5 . .
C9A C15A H15E 109.5 . .
O3A C15A H15E 82.1 . .
H15D C15A H15E 109.5 . .
C9A C15A H15F 109.5 . .
O3A C15A H15F 82.1 . .
H15D C15A H15F 109.5 . .
H15E C15A H15F 109.5 . .

loop_
_geom_bond_atom_site_label_1
_geom_bond_atom_site_label_2
_geom_bond_distance
_geom_bond_site_symmetry_2
Zn1 O4 1.902(4) .
Zn1 N2 1.970(4) .
Zn1 O2 1.990(4) 2_665
Zn1 N3 2.001(8) .
Zn2 O4 1.913(4) .
Zn2 N1 1.975(4) 5
Zn2 O1 1.974(4) 2_665
Zn2 N6 2.013(7) .
O2 C8 1.250(7) .
O2 Zn1 1.990(4) 3_565
O1 C8 1.269(7) .
O1 Zn2 1.974(4) 3_565
O5 C16 1.247(10) .
O6 C19 1.240(10) .
N1 C7 1.329(7) .
N1 C1 1.381(6) .
N1 Zn2 1.975(4) 6
N2 C7 1.342(7) .
N2 C6 1.371(7) .
N6 C12 1.300(9) .
N6 N5 1.355(10) .
N3 C10 1.271(10) .
N3 N4 1.370(10) .
N4 N4 1.323(19) 10_556
N5 N5 1.253(18) 10
N8 C19 1.367(15) .
N8 C21 1.375(16) .
N8 C20 1.429(15) .
N7 C18 1.349(16) .
N7 C16 1.400(16) .
N7 C17 1.422(15) .
C2 C1 1.391(7) .
C2 C3 1.395(7) .
C2 H2 0.9300 .
C6 C1 1.402(7) .
C6 C5 1.401(7) .
C8 C3 1.488(7) .
C7 C9A 1.498(8) .
C7 C9 1.498(8) .
C4 C5 1.379(8) .
C4 C3 1.406(7) .
C4 H4 0.9300 .
C5 H5 0.9300 .
C12 N6 1.300(9) 10
C12 C13 1.534(15) .
C10 N3 1.271(10) 10_556
C10 C11 1.574(18) .
C13 H13A 0.9600 .
C13 H13B 0.9600 .
C13 H13C 0.9600 .
C11 H11A 0.9600 .
C11 H11B 0.9600 .
C11 H11C 0.9600 .
O3 C9 1.386(19) .
C9 C15 1.360(19) .
C15 H15A 0.9600 .
C15 H15B 0.9600 .
C15 H15C 0.9600 .
O3A C9A 1.386(19) .
O3A C15A 1.82(3) .
C9A C15A 1.38(2) .
C15A H15D 0.9600 .
C15A H15E 0.9600 .
C15A H15F 0.9600 .
